data_9004848
loop_
_publ_author_name
'Cooper, M. A.'
'Hawthorne, F. C.'

_publ_section_title
;
 The crystal structure of hubeite, a novel sorosilicate mineral
;
_journal_name_full 'The Canadian Mineralogist'
_journal_page_first 825
_journal_page_last 834
_journal_paper_doi 10.2113/gscanmin.42.3.825
_journal_volume 42
_journal_year 2004
_chemical_formula_sum 'Al0.04 Ca2.12 Fe0.94 H5 Mg0.04 Mn0.87 O15 Si4'
_chemical_name_mineral Hubeite
_space_group_IT_number 2
_symmetry_space_group_name_Hall '-P 1'
_symmetry_space_group_name_H-M 'P -1'
_cell_angle_alpha 133.264
_cell_angle_beta 101.414
_cell_angle_gamma 66.302
_cell_formula_units_Z 2
_cell_length_a 9.9653
_cell_length_b 13.9171
_cell_length_c 6.5703
_cell_volume 603.478
_database_code_amcsd 0005941
_exptl_crystal_density_diffrn 2.998
_cod_original_formula_sum 'Fe.94 Al.04 Mg.04 Mn.87 Ca2.12 Si4 O15 H5'
_cod_database_code 9004848

loop_
_space_group_symop_operation_xyz
x,y,z
-x,-y,-z

loop_
_atom_site_aniso_label
_atom_site_aniso_U_11
_atom_site_aniso_U_22
_atom_site_aniso_U_33
_atom_site_aniso_U_12
_atom_site_aniso_U_13
_atom_site_aniso_U_23
Fe3+ 0.00687 0.00725 0.00740 -0.00184 0.00003 0.00499
Al 0.00687 0.00725 0.00740 -0.00184 0.00003 0.00499
Mg 0.00687 0.00725 0.00740 -0.00184 0.00003 0.00499
Mn 0.00940 0.00972 0.01080 -0.00333 -0.00117 0.00763
Ca 0.00940 0.00972 0.01080 -0.00333 -0.00117 0.00763
Ca1 0.00920 0.01200 0.01280 -0.00223 -0.00026 0.00940
Ca2 0.01070 0.01730 0.01910 -0.00588 -0.00310 0.01500
Si1 0.00990 0.00830 0.00830 -0.00330 -0.00080 0.00580
Si2 0.00770 0.00940 0.00910 -0.00350 -0.00130 0.00670
Si3 0.00740 0.00940 0.00930 -0.00190 0.00020 0.00680
Si4 0.00900 0.00860 0.00830 -0.00230 0.00020 0.00580
O1 0.01290 0.00930 0.01220 -0.00350 -0.00130 0.00770
O2 0.01340 0.01230 0.01240 -0.00500 -0.00280 0.00960
O3 0.01530 0.01100 0.00850 -0.00240 0.00060 0.00630
O4 0.01440 0.01510 0.02170 -0.00830 -0.00540 0.01460
O5 0.01360 0.01150 0.00930 -0.00470 -0.00150 0.00610
O6 0.01220 0.01690 0.01400 -0.00570 -0.00260 0.01250
O7 0.00820 0.02560 0.02440 -0.00470 -0.00200 0.02040
O8 0.01270 0.01150 0.01050 -0.00330 -0.00090 0.00630
O9 0.01060 0.01350 0.01250 -0.00220 0.00150 0.00990
O10 0.01090 0.01350 0.01770 -0.00130 0.00140 0.01250
O11 0.01270 0.01110 0.00930 -0.00410 -0.00070 0.00650
O12 0.01000 0.01000 0.01090 -0.00160 0.00200 0.00720
O-h 0.01810 0.00960 0.01160 -0.00560 -0.00050 0.00690
OW1 0.01960 0.01910 0.01820 -0.00900 -0.00150 0.01110
OW2 0.01710 0.02420 0.03600 -0.01100 -0.00600 0.01630
OW3 0.02020 0.04710 0.05690 -0.01170 -0.00690 0.02870

loop_
_atom_site_label
_atom_site_fract_x
_atom_site_fract_y
_atom_site_fract_z
_atom_site_occupancy
_atom_site_U_iso_or_equiv
_atom_site_type_symbol
_atom_site_attached_hydrogens
Fe3+ 0.12336 0.89658 0.01858 0.94000 0.00730 Fe 0
Al 0.12336 0.89658 0.01858 0.04000 0.00730 Al 0
Mg 0.12336 0.89658 0.01858 0.04000 0.00730 Mg 0
Mn 0.00897 0.29187 0.01555 0.87000 0.00940 Mn 0
Ca 0.00897 0.29187 0.01555 0.12000 0.00940 Ca 0
Ca1 0.61932 0.36094 0.00460 1.00000 0.01090 Ca 0
Ca2 0.19528 0.47015 0.06104 1.00000 0.01310 Ca 0
Si1 0.89574 0.77879 0.56898 1.00000 0.00870 Si 0
Si2 0.75432 0.60786 0.52352 1.00000 0.00830 Si 0
Si3 0.40783 0.69102 0.55270 1.00000 0.00860 Si 0
Si4 0.18597 0.92302 0.57705 1.00000 0.00870 Si 0
O1 0.80640 0.94162 0.69740 1.00000 0.01120 O 0
O2 -0.01180 0.23117 0.23020 1.00000 0.01170 O 0
O3 0.96920 0.66894 0.24700 1.00000 0.01260 O 0
O4 0.76290 0.73150 0.55210 1.00000 0.01450 O 0
O5 0.79620 0.46530 0.19290 1.00000 0.01230 O 0
O6 0.84980 0.59500 0.73310 1.00000 0.01250 O 0
O7 0.58080 0.65300 0.59990 1.00000 0.01680 O 0
O8 0.39260 0.55596 0.24020 1.00000 0.01310 O 0
O9 0.31550 0.74208 0.80540 1.00000 0.01160 O 0
O10 0.35430 0.81830 0.54720 1.00000 0.01300 O 0
O11 0.14780 0.84494 0.25630 1.00000 0.01140 O 0
O12 0.08130 0.94486 0.77250 1.00000 0.01040 O 0
O-h 0.19380 0.07417 -0.27910 1.00000 0.01290 O 0
OW1 0.42800 0.25210 -0.17430 1.00000 0.01950 O 0
OW2 0.51370 0.01590 -0.26400 0.50000 0.02870 O 0
OW3 0.50800 0.04450 -0.12730 0.50000 0.04830 O 0
H1 0.20500 0.07000 -0.43000 1.00000 0.02960 H 0
H2 0.42500 0.19000 -0.37810 1.00000 0.05000 H 0
H3 0.45600 0.17900 -0.16500 1.00000 0.05000 H 0
H4 0.61170 -0.00300 -0.20400 1.00000 0.05000 H 0
H5 0.45900 -0.02400 -0.24800 1.00000 0.05000 H 0

loop_
_cod_changelog_entry_id
_cod_changelog_entry_author
_cod_changelog_entry_date
_cod_changelog_entry_text
1
;cod-tools version 3.8.0
Id: cif_guess_AMCSD_atom_types 9574 2023-05-10 09:00:05Z saulius
;
2023-05-10T18:49:36+03:00
;Derived atom types and hydrogen counts
from atom names that follow the AMCSD naming convention
(Wat == water, O-H == hydroxyl).
;
2
;cod-tools version 3.10.1
Id: cif_fix_AMCSD_aniso_labels 10200 2024-08-01 14:09:44Z saulius
;
2024-08-02T12:20:49+03:00
;Changed the following '_atom_site_aniso_label' values:
'Oh' -> 'O-h'
;

loop_
_cod_related_entry_id
_cod_related_entry_database
_cod_related_entry_code
1 AMCSD 0005941
